data_1508762
loop_
_publ_author_name
'Ghosh, Santanu'
'De, Subhadip'
'Kakde, Badrinath N.'
'Bhunia, Subhajit'
'Adhikary, Amit'
'Bisai, Alakesh'

_publ_section_title
;
 Intramolecular Dehydrogenative Coupling of sp(2) C-H and sp(3) C-H Bonds:
 An Expeditious Route to 2-Oxindoles.
;
_journal_issue 23
_journal_name_full 'Organic letters'
_journal_page_first 5864
_journal_page_last 5867
_journal_paper_doi 10.1021/ol302767w
_journal_volume 14
_journal_year 2012
_chemical_formula_moiety 'C24 H24 N2 O6'
_chemical_formula_sum 'C24 H24 N2 O6'
_chemical_formula_weight 436.45
_chemical_name_systematic
; 
 ? 
;
_space_group_IT_number 15
_symmetry_cell_setting monoclinic
_symmetry_space_group_name_Hall '-C 2yc'
_symmetry_space_group_name_H-M 'C 1 2/c 1'
_atom_sites_solution_hydrogens geom
_atom_sites_solution_primary direct
_atom_sites_solution_secondary difmap
_audit_creation_method SHELXL-97
_cell_angle_alpha 90.00
_cell_angle_beta 94.938(5)
_cell_angle_gamma 90.00
_cell_formula_units_Z 4
_cell_length_a 8.2477(9)
_cell_length_b 15.824(2)
_cell_length_c 16.2391(17)
_cell_measurement_temperature 296(2)
_cell_volume 2111.5(4)
_computing_cell_refinement 'Bruker SMART'
_computing_data_collection 'Bruker SMART'
_computing_data_reduction 'Bruker SAINT'
_computing_molecular_graphics 'Bruker SHELXTL'
_computing_publication_material 'Bruker SHELXTL'
_computing_structure_refinement 'SHELXL-97 (Sheldrick, 1997)'
_computing_structure_solution 'SHELXS-97 (Sheldrick, 1990)'
_diffrn_ambient_temperature 296(2)
_diffrn_measured_fraction_theta_full 0.967
_diffrn_measured_fraction_theta_max 0.967
_diffrn_measurement_device_type 'CCD area detector'
_diffrn_measurement_method 'phi and omega scans'
_diffrn_radiation_monochromator graphite
_diffrn_radiation_source 'fine-focus sealed tube'
_diffrn_radiation_type MoK\a
_diffrn_radiation_wavelength 0.71073
_diffrn_reflns_av_R_equivalents 0.0722
_diffrn_reflns_av_sigmaI/netI 0.0400
_diffrn_reflns_limit_h_max 11
_diffrn_reflns_limit_h_min -11
_diffrn_reflns_limit_k_max 21
_diffrn_reflns_limit_k_min -21
_diffrn_reflns_limit_l_max 22
_diffrn_reflns_limit_l_min -22
_diffrn_reflns_number 16893
_diffrn_reflns_theta_full 29.78
_diffrn_reflns_theta_max 29.78
_diffrn_reflns_theta_min 2.52
_exptl_absorpt_coefficient_mu 0.099
_exptl_absorpt_correction_T_max 0.975
_exptl_absorpt_correction_T_min 0.963
_exptl_absorpt_correction_type 'Empirical''Bruker SADABS V2.10'
_exptl_absorpt_process_details 'Bruker SADABS V2.10'
_exptl_crystal_colour Colourless
_exptl_crystal_density_diffrn 1.379
_exptl_crystal_density_method 'not measured'
_exptl_crystal_description Block
_exptl_crystal_F_000 912
_exptl_crystal_size_max 0.40
_exptl_crystal_size_mid 0.32
_exptl_crystal_size_min 0.26
_refine_diff_density_max 0.372
_refine_diff_density_min -0.285
_refine_diff_density_rms 0.065
_refine_ls_extinction_method none
_refine_ls_goodness_of_fit_ref 0.938
_refine_ls_hydrogen_treatment mixed
_refine_ls_matrix_type full
_refine_ls_number_parameters 158
_refine_ls_number_reflns 2935
_refine_ls_number_restraints 0
_refine_ls_restrained_S_all 0.938
_refine_ls_R_factor_all 0.0629
_refine_ls_R_factor_gt 0.0525
_refine_ls_shift/su_max 0.008
_refine_ls_shift/su_mean 0.001
_refine_ls_structure_factor_coef Fsqd
_refine_ls_weighting_details 'calc w=1/[\s^2^(Fo^2^)+(0.2000P)^2^+0.0000P] where P=(Fo^2^+2Fc^2^)/3'
_refine_ls_weighting_scheme calc
_refine_ls_wR_factor_gt 0.1933
_refine_ls_wR_factor_ref 0.2203
_reflns_number_gt 2415
_reflns_number_total 2935
_reflns_threshold_expression >2sigma(I)
_cod_data_source_file ol302767w_si_002.cif
_cod_data_source_block Alakesh
_cod_depositor_comments
;
The following automatic conversions were performed:

'_symmetry_cell_setting' value 'Monoclinic' changed to 'monoclinic'
according to /home/saulius/struct/CIF-dictionaries/cif_core.dic
dictionary named 'cif_core.dic' version 2.4.2 from 2011-04-26.

Automatic conversion script
Id: cif_fix_values 1891 2012-01-12 08:04:46Z andrius 
;
_cod_original_sg_symbol_H-M C2/c
_cod_original_formula_sum 'C24 H24 N2 O6 '
_cod_database_code 1508762

loop_
_symmetry_equiv_pos_as_xyz
'x, y, z'
'-x, y, -z+1/2'
'x+1/2, y+1/2, z'
'-x+1/2, y+1/2, -z+1/2'
'-x, -y, -z'
'x, -y, z-1/2'
'-x+1/2, -y+1/2, -z'
'x+1/2, -y+1/2, z-1/2'

loop_
_atom_site_label
_atom_site_type_symbol
_atom_site_fract_x
_atom_site_fract_y
_atom_site_fract_z
_atom_site_U_iso_or_equiv
_atom_site_adp_type
_atom_site_occupancy
_atom_site_symmetry_multiplicity
_atom_site_calc_flag
_atom_site_refinement_flags
O1 O 0.67184(12) 0.15965(6) 0.19167(7) 0.0339(3) Uani 1 1 d .
O2 O 0.90735(13) 0.22161(5) 0.16594(7) 0.0336(3) Uani 1 1 d .
O3 O 0.81609(13) 0.12392(6) 0.37801(6) 0.0338(3) Uani 1 1 d .
C7 C 0.6665(3) -0.03805(11) 0.38459(11) 0.0429(4) Uani 1 1 d .
C10 C 0.85251(15) 0.00836(7) 0.19169(8) 0.0229(3) Uani 1 1 d .
C11 C 0.90539(14) 0.08762(6) 0.24037(8) 0.0213(3) Uani 1 1 d .
C9 C 0.57710(19) 0.22121(8) 0.14083(10) 0.0371(4) Uani 1 1 d .
H3A H 0.6298 0.2760 0.1462 0.045 Uiso 1 1 calc R
H3B H 0.4697 0.2264 0.1603 0.045 Uiso 1 1 calc R
C8 C 0.83377(15) 0.16579(7) 0.19491(8) 0.0241(3) Uani 1 1 d .
C12 C 0.81979(14) 0.07489(7) 0.32092(8) 0.0243(3) Uani 1 1 d .
N6 N 0.74966(14) -0.00339(6) 0.31746(7) 0.0264(3) Uani 1 1 d .
C1 C 0.73404(17) -0.14638(8) 0.13564(10) 0.0326(4) Uani 1 1 d .
H1 H 0.6968 -0.1989 0.1165 0.039 Uiso 1 1 calc R
C2 C 0.70767(16) -0.12166(7) 0.21525(9) 0.0299(3) Uani 1 1 d .
H2 H 0.6526 -0.1564 0.2496 0.036 Uiso 1 1 calc R
C3 C 0.76640(15) -0.04318(7) 0.24187(8) 0.0242(3) Uani 1 1 d .
C4 C 0.87458(16) -0.01601(7) 0.11216(8) 0.0270(3) Uani 1 1 d .
H4 H 0.9285 0.0191 0.0776 0.032 Uiso 1 1 calc R
C5 C 0.81461(18) -0.09454(8) 0.08399(9) 0.0319(4) Uani 1 1 d .
H5 H 0.8290 -0.1119 0.0304 0.038 Uiso 1 1 calc R
C6 C 0.5612(2) 0.19556(12) 0.05240(12) 0.0510(5) Uani 1 1 d .
H6A H 0.6674 0.1910 0.0328 0.077 Uiso 1 1 calc R
H6B H 0.4989 0.2372 0.0204 0.077 Uiso 1 1 calc R
H6C H 0.5071 0.1419 0.0469 0.077 Uiso 1 1 calc R
H12 H 0.687(3) -0.0100(15) 0.4322(18) 0.077(8) Uiso 1 1 d .
H10 H 0.669(3) -0.0921(15) 0.3837(17) 0.075(8) Uiso 1 1 d .
H11 H 0.544(4) -0.0272(19) 0.374(2) 0.105(10) Uiso 1 1 d .

loop_
_atom_site_aniso_label
_atom_site_aniso_U_11
_atom_site_aniso_U_22
_atom_site_aniso_U_33
_atom_site_aniso_U_23
_atom_site_aniso_U_13
_atom_site_aniso_U_12
O1 0.0263(6) 0.0337(5) 0.0416(7) 0.0092(4) 0.0017(5) 0.0058(3)
O2 0.0355(6) 0.0243(5) 0.0409(7) 0.0081(4) 0.0032(5) 0.0003(3)
O3 0.0422(6) 0.0334(5) 0.0268(6) -0.0057(4) 0.0089(4) -0.0019(4)
C7 0.0539(10) 0.0460(8) 0.0305(9) -0.0003(6) 0.0139(7) -0.0224(7)
C10 0.0235(6) 0.0208(5) 0.0241(7) 0.0000(4) -0.0002(5) 0.0004(4)
C11 0.0222(5) 0.0193(5) 0.0224(7) 0.0007(4) 0.0021(5) 0.0008(3)
C9 0.0334(7) 0.0349(7) 0.0419(9) 0.0053(6) -0.0038(7) 0.0093(5)
C8 0.0287(6) 0.0208(5) 0.0229(6) -0.0012(4) 0.0024(5) 0.0023(4)
C12 0.0237(6) 0.0268(5) 0.0225(7) 0.0009(4) 0.0029(5) 0.0003(4)
N6 0.0280(6) 0.0284(5) 0.0232(6) 0.0014(4) 0.0048(4) -0.0049(4)
C1 0.0314(7) 0.0242(6) 0.0405(8) -0.0038(5) -0.0075(6) 0.0002(4)
C2 0.0274(6) 0.0239(6) 0.0374(8) 0.0036(5) -0.0026(6) -0.0038(4)
C3 0.0233(6) 0.0242(5) 0.0247(7) 0.0020(4) -0.0007(5) -0.0010(4)
C4 0.0301(6) 0.0272(6) 0.0235(7) -0.0008(4) 0.0005(5) 0.0000(4)
C5 0.0357(7) 0.0288(6) 0.0301(7) -0.0069(5) -0.0042(6) 0.0029(5)
C6 0.0521(10) 0.0547(9) 0.0438(10) -0.0008(7) -0.0093(8) -0.0012(8)

loop_
_atom_type_symbol
_atom_type_description
_atom_type_scat_dispersion_real
_atom_type_scat_dispersion_imag
_atom_type_scat_source
C C 0.0033 0.0016 'International Tables Vol C Tables 4.2.6.8 and 6.1.1.4'
H H 0.0000 0.0000 'International Tables Vol C Tables 4.2.6.8 and 6.1.1.4'
N N 0.0061 0.0033 'International Tables Vol C Tables 4.2.6.8 and 6.1.1.4'
O O 0.0106 0.0060 'International Tables Vol C Tables 4.2.6.8 and 6.1.1.4'

loop_
_geom_angle_atom_site_label_1
_geom_angle_atom_site_label_2
_geom_angle_atom_site_label_3
_geom_angle
_geom_angle_site_symmetry_3
C8 O1 C9 117.30(10) .
N6 C7 H12 113.2(17) .
N6 C7 H10 110.5(19) .
H12 C7 H10 120(2) .
N6 C7 H11 109.1(19) .
H12 C7 H11 101(2) .
H10 C7 H11 101(2) .
C4 C10 C3 120.10(11) .
C4 C10 C11 131.46(11) .
C3 C10 C11 108.43(11) .
C10 C11 C8 109.43(10) .
C10 C11 C12 101.50(9) .
C8 C11 C12 109.04(9) .
C10 C11 C11 109.83(8) 2_755
C8 C11 C11 115.64(8) 2_755
C12 C11 C11 110.46(12) 2_755
O1 C9 C6 111.25(12) .
O1 C9 H3A 109.4 .
C6 C9 H3A 109.4 .
O1 C9 H3B 109.4 .
C6 C9 H3B 109.4 .
H3A C9 H3B 108.0 .
O2 C8 O1 125.46(11) .
O2 C8 C11 126.89(11) .
O1 C8 C11 107.64(9) .
O3 C12 N6 125.01(12) .
O3 C12 C11 127.24(11) .
N6 C12 C11 107.74(10) .
C12 N6 C3 111.79(10) .
C12 N6 C7 122.68(12) .
C3 N6 C7 125.52(11) .
C5 C1 C2 121.36(12) .
C5 C1 H1 119.3 .
C2 C1 H1 119.3 .
C1 C2 C3 117.67(12) .
C1 C2 H2 121.2 .
C3 C2 H2 121.2 .
C2 C3 C10 121.62(12) .
C2 C3 N6 128.21(12) .
C10 C3 N6 110.16(10) .
C10 C4 C5 118.97(12) .
C10 C4 H4 120.5 .
C5 C4 H4 120.5 .
C1 C5 C4 120.20(13) .
C1 C5 H5 119.9 .
C4 C5 H5 119.9 .
C9 C6 H6A 109.5 .
C9 C6 H6B 109.5 .
H6A C6 H6B 109.5 .
C9 C6 H6C 109.5 .
H6A C6 H6C 109.5 .
H6B C6 H6C 109.5 .

loop_
_geom_bond_atom_site_label_1
_geom_bond_atom_site_label_2
_geom_bond_distance
_geom_bond_site_symmetry_2
O1 C8 1.3356(15) .
O1 C9 1.4594(15) .
O2 C8 1.1912(15) .
O3 C12 1.2113(16) .
C7 N6 1.4451(19) .
C7 H12 0.90(3) .
C7 H10 0.86(2) .
C7 H11 1.02(3) .
C10 C4 1.3748(18) .
C10 C3 1.3905(17) .
C10 C11 1.5261(15) .
C11 C8 1.5325(15) .
C11 C12 1.5522(18) .
C11 C11 1.565(2) 2_755
C9 C6 1.487(2) .
C9 H3A 0.9700 .
C9 H3B 0.9700 .
C12 N6 1.3662(15) .
N6 C3 1.3971(17) .
C1 C5 1.383(2) .
C1 C2 1.386(2) .
C1 H1 0.9300 .
C2 C3 1.3883(16) .
C2 H2 0.9300 .
C4 C5 1.3997(16) .
C4 H4 0.9300 .
C5 H5 0.9300 .
C6 H6A 0.9600 .
C6 H6B 0.9600 .
C6 H6C 0.9600 .
